data_1536186
loop_
_publ_author_name
'Wang Shichao'
'Ye Ning'

_publ_section_title
;
 Nonlinear optical crystal Bi Al Ga2 (B O3)4
;
_journal_name_full 'Solid State Sciences'
_journal_page_first 713
_journal_page_last 717
_journal_volume 9
_journal_year 2007
_chemical_formula_sum 'Al B4 Bi Ga2 O12'
_chemical_name_systematic 'Bi Al Ga2 (B O3)4'
_space_group_IT_number 155
_symmetry_space_group_name_Hall 'R 3 2"'
_symmetry_space_group_name_H-M 'R 3 2 :H'
_cell_angle_alpha 90
_cell_angle_beta 90
_cell_angle_gamma 120
_cell_formula_units_Z 3
_cell_length_a 9.4424
_cell_length_b 9.4424
_cell_length_c 7.4105
_cell_volume 572.194
_citation_journal_id_ASTM SSSCFJ
_cod_data_source_file WangShichao_SSSCFJ_2007_929.cif
_cod_data_source_block Al1B4Bi1Ga2O12
_cod_original_cell_volume 572.1935
_cod_original_formula_sum 'Al1 B4 Bi1 Ga2 O12'
_cod_database_code 1536186

loop_
_symmetry_equiv_pos_as_xyz
x,y,z
-y,x-y,z
-x+y,-x,z
y,x,-z
-x,-x+y,-z
x-y,-y,-z
x+2/3,y+1/3,z+1/3
-y+2/3,x-y+1/3,z+1/3
-x+y+2/3,-x+1/3,z+1/3
y+2/3,x+1/3,-z+1/3
-x+2/3,-x+y+1/3,-z+1/3
x-y+2/3,-y+1/3,-z+1/3
x+1/3,y+2/3,z+2/3
-y+1/3,x-y+2/3,z+2/3
-x+y+1/3,-x+2/3,z+2/3
y+1/3,x+2/3,-z+2/3
-x+1/3,-x+y+2/3,-z+2/3
x-y+1/3,-y+2/3,-z+2/3

loop_
_atom_site_label
_atom_site_type_symbol
_atom_site_fract_x
_atom_site_fract_y
_atom_site_fract_z
_atom_site_occupancy
_atom_site_U_iso_or_equiv
O3 O-2 0.1467 0.4476 0.4759 1 0.0
O2 O-2 0.4805 0.8139 0.1667 1 0.0
Bi1 Bi+3 0 0 0 1 0.0
O1 O-2 0.41 0.41 0.5 1 0.0
Ga1 Ga+3 0.2217 0.3333 0.3333 0.667 0.0
B1 B+3 0.3333 0.6667 0.1667 1 0.0
Al1 Al+3 0.2217 0.3333 0.3333 0.333 0.0
B2 B+3 0.564 0.564 0.5 1 0.0
